data_1507388
loop_
_publ_author_name
'Colquhoun, Howard M.'
'Zhu, Zhixue'
'Williams, David J.'

_publ_section_title
;
 Extreme complementarity in a macrocycle-tweezer complex.
;
_journal_issue 23
_journal_name_full 'Organic letters'
_journal_page_first 4353
_journal_page_last 4356
_journal_paper_doi 10.1021/ol035626j
_journal_volume 5
_journal_year 2003
_chemical_formula_moiety 'C50 H28 N2 O10 S2 . C42 H28 N2 O2 . 2.62(CH2 Cl2)'
_chemical_formula_sum 'C94.63 H61.25 Cl5.25 N4 O12 S2'
_chemical_formula_weight 1696.46
_chemical_name_systematic ?
_space_group_IT_number 2
_symmetry_cell_setting triclinic
_symmetry_space_group_name_Hall '-P 1'
_symmetry_space_group_name_H-M 'P -1'
_atom_sites_solution_hydrogens geom
_atom_sites_solution_primary direct
_atom_sites_solution_secondary difmap
_audit_creation_method SHELXL-97
_cell_angle_alpha 95.388(8)
_cell_angle_beta 105.608(7)
_cell_angle_gamma 97.577(6)
_cell_formula_units_Z 2
_cell_length_a 14.4822(10)
_cell_length_b 16.0135(11)
_cell_length_c 19.383(2)
_cell_measurement_reflns_used 24
_cell_measurement_temperature 203(2)
_cell_measurement_theta_max 22.49
_cell_measurement_theta_min 11.24
_cell_volume 4252.0(6)
_computing_cell_refinement 'Siemens XSCANS'
_computing_data_collection 'Siemens XSCANS'
_computing_data_reduction 'Siemens SHELXTL'
_computing_molecular_graphics 'Siemens SHELXTL'
_computing_publication_material 'Siemens SHELXTL'
_computing_structure_refinement 'SHELXL-97 (Sheldrick, 1997)'
_computing_structure_solution 'SHELXS-97 (Sheldrick, 1990)'
_diffrn_ambient_temperature 203(2)
_diffrn_measured_fraction_theta_full 0.994
_diffrn_measured_fraction_theta_max 0.994
_diffrn_measurement_method '\w scans'
_diffrn_radiation_monochromator graphite
_diffrn_radiation_source 'fine-focus sealed tube'
_diffrn_radiation_type CuK\a
_diffrn_radiation_wavelength 1.54178
_diffrn_reflns_av_R_equivalents 0.0272
_diffrn_reflns_av_sigmaI/netI 0.0468
_diffrn_reflns_limit_h_max 16
_diffrn_reflns_limit_h_min -10
_diffrn_reflns_limit_k_max 17
_diffrn_reflns_limit_k_min -17
_diffrn_reflns_limit_l_max 21
_diffrn_reflns_limit_l_min -21
_diffrn_reflns_number 13113
_diffrn_reflns_theta_full 60.00
_diffrn_reflns_theta_max 60.00
_diffrn_reflns_theta_min 2.39
_diffrn_standards_interval_count 97
_diffrn_standards_number 3
_exptl_absorpt_coefficient_mu 2.615
_exptl_absorpt_correction_type none
_exptl_crystal_colour Red
_exptl_crystal_density_diffrn 1.325
_exptl_crystal_density_method 'not measured'
_exptl_crystal_description Rhombic_needles
_exptl_crystal_F_000 1749
_exptl_crystal_size_max 0.47
_exptl_crystal_size_mid 0.25
_exptl_crystal_size_min 0.17
_refine_diff_density_max 0.236
_refine_diff_density_min -0.346
_refine_diff_density_rms 0.050
_refine_ls_extinction_coef 0.00049(6)
_refine_ls_extinction_expression Fc^*^=kFc[1+0.001xFc^2^\l^3^/sin(2\q)]^-1/4^
_refine_ls_extinction_method SHELXL
_refine_ls_goodness_of_fit_ref 1.093
_refine_ls_hydrogen_treatment mixed
_refine_ls_matrix_type full
_refine_ls_number_parameters 1083
_refine_ls_number_reflns 12537
_refine_ls_number_restraints 52
_refine_ls_restrained_S_all 1.092
_refine_ls_R_factor_all 0.0887
_refine_ls_R_factor_gt 0.0597
_refine_ls_shift/su_max 0.008
_refine_ls_shift/su_mean 0.000
_refine_ls_structure_factor_coef Fsqd
_refine_ls_weighting_details 'w=1/[\s^2^(Fo^2^)+(0.0715P)^2^+0.0000P] where P=(Fo^2^+2Fc^2^)/3'
_refine_ls_weighting_scheme calc
_refine_ls_wR_factor_gt 0.1438
_refine_ls_wR_factor_ref 0.1553
_reflns_number_gt 7750
_reflns_number_total 12537
_reflns_threshold_expression >2sigma(I)
_cod_data_source_file ol035626jsi20030827_061449.cif
_cod_data_source_block Complex_5
_cod_depositor_comments
;
The following automatic conversions were performed:

'_symmetry_cell_setting' value 'Triclinic' changed to 'triclinic'
according to /home/saulius/struct/CIF-dictionaries/cif_core.dic
dictionary named 'cif_core.dic' version 2.4.1 from 2010-06-29.

Automatic conversion script
Id: cif_fix_values 1715 2011-07-08 13:25:40Z adriana 

The following automatic conversions were performed:

'_refine_ls_weighting_scheme' value 'calc
w=1/[\s^2^(Fo^2^)+(0.0715P)^2^+0.0000P] where P=(Fo^2^+2Fc^2^)/3' was
changed to 'calc'. New tag '_refine_ls_weighting_details' was
created. The value of the new tag was set to
'w=1/[\s^2^(Fo^2^)+(0.0715P)^2^+0.0000P] where P=(Fo^2^+2Fc^2^)/3'.

Automatic conversion script
Id: cif_fix_values 3143 2015-03-26 13:38:13Z robertas 
;
_cod_original_cell_volume 4252.0(7)
_cod_original_sg_symbol_H-M P-1
_cod_database_code 1507388

loop_
_symmetry_equiv_pos_as_xyz
'x, y, z'
'-x, -y, -z'

loop_
_atom_site_label
_atom_site_type_symbol
_atom_site_fract_x
_atom_site_fract_y
_atom_site_fract_z
_atom_site_U_iso_or_equiv
_atom_site_adp_type
_atom_site_occupancy
_atom_site_calc_flag
_atom_site_refinement_flags
_atom_site_disorder_assembly
_atom_site_disorder_group
S1 S 1.1953(3) 1.1090(2) 0.08476(19) 0.0750(11) Uani 0.55 d PD A 1
O1 O 1.1771(14) 1.0447(6) 0.0233(5) 0.090(3) Uani 0.55 d PD A 1
O2 O 1.2863(6) 1.1663(6) 0.1024(7) 0.096(3) Uani 0.55 d PD A 1
S1' S 1.2147(3) 1.1349(4) 0.1037(3) 0.096(2) Uani 0.45 d PD A 2
O1' O 1.1906(19) 1.0816(9) 0.0351(5) 0.118(6) Uani 0.45 d PD A 2
O2' O 1.2945(9) 1.2043(8) 0.1307(9) 0.126(7) Uani 0.45 d PD A 2
C2 C 1.1990(4) 1.0507(2) 0.15763(16) 0.0539(15) Uani 0.55 d PGD A 1
C3 C 1.1500(5) 0.9676(3) 0.14553(19) 0.078(2) Uani 0.55 d PGD A 1
H3A H 1.1124 0.9434 0.0987 0.094 Uiso 0.55 calc PR A 1
C4 C 1.1568(5) 0.9202(3) 0.2027(2) 0.071(2) Uani 0.55 d PG A 1
H4A H 1.1237 0.8640 0.1945 0.085 Uiso 0.55 calc PR A 1
C5 C 1.2124(4) 0.9560(3) 0.2720(2) 0.0405(15) Uani 0.55 d PGD A 1
C6 C 1.2614(3) 1.0391(3) 0.28408(16) 0.0492(14) Uani 0.55 d PG A 1
H6A H 1.2990 1.0633 0.3309 0.059 Uiso 0.55 calc PR A 1
C7 C 1.2547(3) 1.0865(2) 0.22691(18) 0.0532(15) Uani 0.55 d PGD A 1
H7A H 1.2878 1.1427 0.2351 0.064 Uiso 0.55 calc PR A 1
C2' C 1.2075(6) 1.0750(3) 0.1743(2) 0.061(3) Uiso 0.45 d PGD A 2
C3' C 1.1654(7) 0.9897(3) 0.1582(3) 0.064(3) Uiso 0.45 d PGD A 2
H3'A H 1.1349 0.9657 0.1099 0.077 Uiso 0.45 calc PR A 2
C4' C 1.1686(7) 0.9398(3) 0.2134(3) 0.058(3) Uiso 0.45 d PG A 2
H4'A H 1.1402 0.8821 0.2025 0.070 Uiso 0.45 calc PR A 2
C5' C 1.2138(7) 0.9752(4) 0.2848(3) 0.053(3) Uiso 0.45 d PGD A 2
C6' C 1.2558(6) 1.0605(4) 0.3009(2) 0.061(3) Uiso 0.45 d PG A 2
H6'A H 1.2863 1.0845 0.3492 0.073 Uiso 0.45 calc PR A 2
C7' C 1.2526(6) 1.1104(3) 0.2457(2) 0.056(2) Uiso 0.45 d PGD A 2
H7'A H 1.2811 1.1681 0.2566 0.068 Uiso 0.45 calc PR A 2
C8 C 1.2225(2) 0.9102(2) 0.33692(18) 0.0561(8) Uani 1 d D . .
C9 C 1.2167(3) 0.8230(2) 0.3218(2) 0.0707(10) Uani 1 d . . .
H9A H 1.2103 0.7985 0.2744 0.085 Uiso 1 calc R . .
C10 C 1.2202(3) 0.7715(2) 0.3759(2) 0.0725(10) Uani 1 d . . .
H10A H 1.2167 0.7125 0.3653 0.087 Uiso 1 calc R . .
C11 C 1.2288(2) 0.8075(2) 0.44495(17) 0.0569(8) Uani 1 d . . .
C12 C 1.2369(3) 0.8944(2) 0.46177(19) 0.0603(8) Uani 1 d . . .
H12A H 1.2435 0.9189 0.5092 0.072 Uiso 1 calc R . .
C13 C 1.2353(2) 0.9448(2) 0.40706(18) 0.0594(8) Uani 1 d . . .
H13A H 1.2431 1.0042 0.4183 0.071 Uiso 1 calc R . .
S14 S 1.23139(6) 0.74171(5) 0.51350(4) 0.0592(2) Uani 1 d D . .
O3 O 1.30613(18) 0.69058(15) 0.51260(15) 0.0748(7) Uani 1 d D . .
O4 O 1.23605(18) 0.79416(14) 0.57917(11) 0.0665(6) Uani 1 d D . .
C15 C 1.1193(3) 0.67350(19) 0.48559(17) 0.0570(8) Uani 1 d . . .
C16 C 1.1077(3) 0.5997(2) 0.43776(19) 0.0692(10) Uani 1 d . . .
H16A H 1.1598 0.5870 0.4206 0.083 Uiso 1 calc R . .
C17 C 1.0202(3) 0.5456(2) 0.4156(2) 0.0740(11) Uani 1 d . . .
H17A H 1.0119 0.4958 0.3832 0.089 Uiso 1 calc R . .
C18 C 0.9453(3) 0.5653(2) 0.4413(2) 0.0701(11) Uani 1 d . . .
C19 C 0.9567(3) 0.6381(2) 0.4895(2) 0.0681(9) Uani 1 d . . .
H19A H 0.9049 0.6503 0.5071 0.082 Uiso 1 calc R . .
C20 C 1.0433(3) 0.6918(2) 0.51106(18) 0.0623(9) Uani 1 d . . .
H20A H 1.0511 0.7414 0.5435 0.075 Uiso 1 calc R . .
O21 O 0.8612(2) 0.50610(14) 0.42158(17) 0.0864(9) Uani 1 d . . .
C22 C 0.7719(3) 0.53247(19) 0.39528(19) 0.0665(10) Uani 1 d . . .
C23 C 0.6921(3) 0.4815(2) 0.4013(2) 0.0726(10) Uani 1 d . . .
H23A H 0.6987 0.4331 0.4250 0.087 Uiso 1 calc R . .
C24 C 0.6007(3) 0.5023(2) 0.3718(2) 0.0777(11) Uani 1 d . . .
H24A H 0.5450 0.4674 0.3751 0.093 Uiso 1 calc R . .
C25 C 0.5914(3) 0.5740(2) 0.3375(2) 0.0762(11) Uani 1 d . . .
H25A H 0.5296 0.5881 0.3176 0.091 Uiso 1 calc R . .
C26 C 0.6727(3) 0.62394(18) 0.33296(18) 0.0607(9) Uani 1 d . . .
C27 C 0.7640(3) 0.60389(19) 0.36086(19) 0.0634(9) Uani 1 d . . .
H27A H 0.8196 0.6381 0.3565 0.076 Uiso 1 calc R . .
N28 N 0.6671(2) 0.70093(15) 0.29923(15) 0.0609(7) Uani 1 d . . .
C29 C 0.7006(2) 0.77800(19) 0.34496(18) 0.0546(8) Uani 1 d . . .
O29 O 0.7286(2) 0.77911(14) 0.40996(13) 0.0672(6) Uani 1 d . . .
C30 C 0.7021(2) 0.85536(17) 0.30978(16) 0.0475(7) Uani 1 d . . .
C31 C 0.7380(2) 0.93315(18) 0.35143(17) 0.0521(7) Uani 1 d . . .
H31A H 0.7595 0.9363 0.4020 0.063 Uiso 1 calc R . .
C32 C 0.7427(2) 1.00750(17) 0.31942(16) 0.0477(7) Uani 1 d . . .
H32A H 0.7676 1.0604 0.3483 0.057 Uiso 1 calc R . .
C33 C 0.7108(2) 1.00300(16) 0.24582(15) 0.0427(6) Uani 1 d . . .
O34 O 0.76082(17) 1.14919(12) 0.24736(12) 0.0595(6) Uani 1 d . . .
C34 C 0.7196(2) 1.08099(17) 0.21184(16) 0.0467(7) Uani 1 d . . .
N35 N 0.67879(18) 1.07453(14) 0.13794(13) 0.0493(6) Uani 1 d . . .
O36 O 0.6132(2) 0.99791(15) 0.02673(12) 0.0768(8) Uani 1 d . . .
C36 C 0.6412(2) 0.99806(19) 0.09118(17) 0.0571(8) Uani 1 d . . .
C37 C 0.6387(2) 0.91948(18) 0.12551(17) 0.0549(8) Uani 1 d . . .
C38 C 0.6043(3) 0.8416(2) 0.0844(2) 0.0832(13) Uani 1 d . . .
H38A H 0.5829 0.8380 0.0337 0.100 Uiso 1 calc R . .
C39 C 0.6006(4) 0.7675(2) 0.1169(2) 0.0902(15) Uani 1 d . . .
H39A H 0.5752 0.7147 0.0880 0.108 Uiso 1 calc R . .
C40 C 0.6335(3) 0.77087(19) 0.19007(19) 0.0661(10) Uani 1 d . . .
O41 O 0.6083(3) 0.62167(16) 0.18870(16) 0.1240(15) Uani 1 d . . .
C41 C 0.6349(3) 0.69151(19) 0.2235(2) 0.0773(12) Uani 1 d . . .
C42 C 0.6721(2) 0.92471(17) 0.20132(16) 0.0447(7) Uani 1 d . . .
C43 C 0.6682(2) 0.84942(17) 0.23466(16) 0.0491(7) Uani 1 d . . .
C44 C 0.6869(3) 1.15295(19) 0.10528(17) 0.0565(8) Uani 1 d . . .
C45 C 0.6059(3) 1.1914(2) 0.0824(2) 0.0702(10) Uani 1 d . . .
H45A H 0.5446 1.1667 0.0850 0.084 Uiso 1 calc R . .
C46 C 0.6189(3) 1.2676(2) 0.0555(2) 0.0815(12) Uani 1 d . . .
H46A H 0.5652 1.2956 0.0409 0.098 Uiso 1 calc R . .
C47 C 0.7060(3) 1.3037(2) 0.0493(2) 0.0762(11) Uani 1 d . . .
H47A H 0.7121 1.3546 0.0292 0.091 Uiso 1 calc R . .
C48 C 0.7860(3) 1.2637(2) 0.0735(2) 0.0665(9) Uani 1 d . . .
C49 C 0.7756(3) 1.1879(2) 0.10149(19) 0.0622(9) Uani 1 d . . .
H49A H 0.8297 1.1607 0.1178 0.075 Uiso 1 calc R . .
O50 O 0.8744(2) 1.30527(16) 0.07043(18) 0.0882(9) Uani 1 d D . .
C51 C 0.9533(5) 1.2635(5) 0.0793(5) 0.059(2) Uani 0.55 d PGD A 1
C52 C 1.0468(6) 1.2950(4) 0.1233(5) 0.077(3) Uani 0.55 d PG A 1
H52A H 1.0596 1.3480 0.1523 0.092 Uiso 0.55 calc PR A 1
C53 C 1.1213(4) 1.2482(3) 0.1242(4) 0.077(3) Uani 0.55 d PGD A 1
H53A H 1.1845 1.2695 0.1539 0.093 Uiso 0.55 calc PR A 1
C54 C 1.1023(3) 1.1699(4) 0.0812(4) 0.067(3) Uani 0.55 d PGD A 1
C55 C 1.0088(3) 1.1384(4) 0.0373(4) 0.079(3) Uani 0.55 d PGD A 1
H55A H 0.9959 1.0854 0.0082 0.095 Uiso 0.55 calc PR A 1
C56 C 0.9342(3) 1.1852(5) 0.0363(5) 0.065(2) Uani 0.55 d PG A 1
H56A H 0.8710 1.1639 0.0066 0.077 Uiso 0.55 calc PR A 1
C51' C 0.9411(8) 1.2538(9) 0.0650(8) 0.083(5) Uiso 0.45 d PGD A 2
C52' C 1.0239(9) 1.2917(7) 0.1196(8) 0.086(5) Uiso 0.45 d PG A 2
H52B H 1.0231 1.3420 0.1486 0.104 Uiso 0.45 calc PR A 2
C53' C 1.1079(8) 1.2554(7) 0.1315(7) 0.103(5) Uiso 0.45 d PGD A 2
H53B H 1.1638 1.2810 0.1684 0.124 Uiso 0.45 calc PR A 2
C54' C 1.1091(6) 1.1811(7) 0.0886(7) 0.087(5) Uiso 0.45 d PGD A 2
C55' C 1.0263(5) 1.1432(7) 0.0340(6) 0.071(4) Uiso 0.45 d PGD A 2
H55B H 1.0271 1.0929 0.0050 0.086 Uiso 0.45 calc PR A 2
C56' C 0.9423(5) 1.1795(9) 0.0221(7) 0.074(4) Uiso 0.45 d PG A 2
H56B H 0.8863 1.1539 -0.0148 0.089 Uiso 0.45 calc PR A 2
C57 C 1.0316(2) 1.1310(2) 0.33666(19) 0.0588(8) Uani 1 d . . .
C58 C 0.9888(2) 1.0601(2) 0.28473(17) 0.0521(7) Uani 1 d . . .
C59 C 0.9578(3) 1.0640(2) 0.20890(18) 0.0605(8) Uani 1 d . . .
H59A H 0.9674 1.1169 0.1924 0.073 Uiso 1 calc R . .
C60 C 0.9157(3) 0.9957(2) 0.16056(19) 0.0640(9) Uani 1 d . . .
H60A H 0.8940 1.0020 0.1114 0.077 Uiso 1 calc R . .
C61 C 0.9030(3) 0.9127(2) 0.18206(18) 0.0595(8) Uani 1 d . . .
C62 C 0.8630(3) 0.8396(3) 0.1323(2) 0.0783(11) Uani 1 d . . .
H62A H 0.8423 0.8439 0.0827 0.094 Uiso 1 calc R . .
C63 C 0.8536(4) 0.7603(3) 0.1558(3) 0.0946(14) Uani 1 d . . .
H63A H 0.8250 0.7117 0.1217 0.114 Uiso 1 calc R . .
C64 C 0.8853(3) 0.7516(2) 0.2275(2) 0.0826(12) Uani 1 d . . .
H64A H 0.8791 0.6973 0.2420 0.099 Uiso 1 calc R . .
C65 C 0.9262(3) 0.8223(2) 0.2789(2) 0.0626(9) Uani 1 d . . .
C66 C 0.9601(3) 0.8175(2) 0.3546(2) 0.0661(9) Uani 1 d . . .
H66A H 0.9558 0.7638 0.3706 0.079 Uiso 1 calc R . .
C67 C 0.9973(3) 0.8861(2) 0.4031(2) 0.0652(9) Uani 1 d . . .
H67A H 1.0171 0.8796 0.4524 0.078 Uiso 1 calc R . .
C68 C 1.0084(2) 0.9697(2) 0.38281(18) 0.0557(8) Uani 1 d . . .
C69 C 1.0512(3) 1.0418(2) 0.43101(19) 0.0654(9) Uani 1 d . . .
H69A H 1.0731 1.0370 0.4805 0.078 Uiso 1 calc R . .
C70 C 1.0631(3) 1.1214(2) 0.4091(2) 0.0648(9) Uani 1 d . . .
H70A H 1.0929 1.1692 0.4436 0.078 Uiso 1 calc R . .
C71 C 0.9761(2) 0.97746(19) 0.30736(17) 0.0508(7) Uani 1 d . . .
C72 C 0.9356(2) 0.90503(19) 0.25632(17) 0.0511(7) Uani 1 d . . .
C73 C 1.0517(3) 1.2191(2) 0.3155(2) 0.0691(9) Uani 1 d . . .
H73A H 1.0986 1.2563 0.3565 0.083 Uiso 1 calc R . .
H73B H 1.0806 1.2156 0.2753 0.083 Uiso 1 calc R . .
N74 N 0.9620(2) 1.25605(16) 0.29401(16) 0.0613(7) Uani 1 d . . .
H74A H 0.9055 1.2244 0.2854 0.074 Uiso 1 calc R . .
C75 C 0.9687(3) 1.3396(2) 0.28777(19) 0.0613(8) Uani 1 d . . .
O75 O 1.04787(19) 1.38515(15) 0.29960(17) 0.0788(7) Uani 1 d . . .
C76 C 0.8757(2) 1.37322(18) 0.26298(18) 0.0561(8) Uani 1 d . . .
C77 C 0.8753(3) 1.4446(2) 0.2269(2) 0.0737(10) Uani 1 d . . .
H77A H 0.9332 1.4717 0.2200 0.088 Uiso 1 calc R . .
C78 C 0.7902(3) 1.4752(2) 0.2015(2) 0.0810(12) Uani 1 d . . .
H78A H 0.7903 1.5231 0.1769 0.097 Uiso 1 calc R . .
C79 C 0.7055(3) 1.4374(2) 0.2111(2) 0.0708(10) Uani 1 d . . .
H79A H 0.6483 1.4600 0.1938 0.085 Uiso 1 calc R . .
C80 C 0.7029(3) 1.36577(18) 0.24646(18) 0.0581(8) Uani 1 d . . .
C81 C 0.7905(2) 1.33590(18) 0.27376(17) 0.0553(8) Uani 1 d . . .
H81A H 0.7910 1.2894 0.3000 0.066 Uiso 1 calc R . .
C82 C 0.6089(3) 1.3249(2) 0.25384(19) 0.0617(9) Uani 1 d . . .
O82 O 0.5319(2) 1.34749(18) 0.22154(17) 0.0879(9) Uani 1 d . . .
N83 N 0.6085(2) 1.26328(19) 0.29510(17) 0.0684(8) Uani 1 d . . .
H83A H 0.6635 1.2470 0.3146 0.082 Uiso 1 calc R . .
C84 C 0.5233(3) 1.2221(2) 0.3095(2) 0.0776(10) Uani 1 d D . .
H84C H 0.4692 1.2532 0.2935 0.093 Uiso 1 calc R B 2
H84D H 0.5353 1.2196 0.3615 0.093 Uiso 1 calc R B 2
H84A H 0.4691 1.2240 0.2686 0.093 Uiso 1 d R B 1
H84B H 0.5148 1.2564 0.3500 0.093 Uiso 1 d R B 1
C85 C 0.5162(4) 1.1322(4) 0.3266(4) 0.0726(16) Uani 0.61 d PD C 1
C86 C 0.4898(5) 1.0601(5) 0.2742(5) 0.0646(19) Uani 0.61 d P C 1
C87 C 0.4624(5) 1.0663(5) 0.1987(4) 0.0760(18) Uani 0.61 d P C 1
H87A H 0.4676 1.1202 0.1831 0.091 Uiso 0.61 calc PR C 1
C88 C 0.4308(5) 0.9993(6) 0.1516(5) 0.0751(19) Uani 0.61 d P C 1
H88A H 0.4193 1.0067 0.1026 0.090 Uiso 0.61 calc PR C 1
C89 C 0.4114(9) 0.9137(10) 0.1679(8) 0.100(5) Uani 0.61 d P C 1
C90 C 0.3728(11) 0.8426(10) 0.1185(7) 0.133(4) Uani 0.61 d P C 1
H90A H 0.3556 0.8481 0.0690 0.159 Uiso 0.61 calc PR C 1
C91 C 0.3584(10) 0.7633(8) 0.1390(8) 0.148(5) Uani 0.61 d P C 1
H91A H 0.3278 0.7166 0.1033 0.177 Uiso 0.61 calc PR C 1
C92 C 0.3877(8) 0.7498(6) 0.2111(7) 0.124(3) Uani 0.61 d P C 1
H92A H 0.3788 0.6948 0.2241 0.149 Uiso 0.61 calc PR C 1
C93 C 0.4324(8) 0.8227(7) 0.2657(8) 0.073(3) Uani 0.61 d P C 1
C94 C 0.4598(7) 0.8153(6) 0.3391(6) 0.097(2) Uani 0.61 d P C 1
H94A H 0.4518 0.7610 0.3534 0.117 Uiso 0.61 calc PR C 1
C95 C 0.4962(6) 0.8812(9) 0.3888(6) 0.097(4) Uani 0.61 d P C 1
H95A H 0.5165 0.8732 0.4377 0.116 Uiso 0.61 calc PR C 1
C96 C 0.5057(5) 0.9663(7) 0.3691(5) 0.074(2) Uani 0.61 d P C 1
C97 C 0.5379(5) 1.0358(7) 0.4194(4) 0.085(2) Uani 0.61 d P C 1
H97A H 0.5589 1.0293 0.4686 0.102 Uiso 0.61 calc PR C 1
C98 C 0.5404(5) 1.1183(5) 0.3990(4) 0.0817(19) Uani 0.61 d P C 1
H98A H 0.5590 1.1655 0.4353 0.098 Uiso 0.61 calc PR C 1
C99 C 0.4798(4) 0.9779(4) 0.2959(4) 0.0590(15) Uani 0.61 d P C 1
C100 C 0.4414(5) 0.9040(4) 0.2438(4) 0.0691(16) Uani 0.61 d P C 1
C85' C 0.4998(6) 1.1345(4) 0.2688(4) 0.0524(18) Uiso 0.39 d PD C 2
C86' C 0.4979(10) 1.0634(9) 0.3041(7) 0.060(4) Uiso 0.39 d P C 2
C87' C 0.5355(8) 1.0618(8) 0.3814(7) 0.068(3) Uiso 0.39 d P C 2
H87B H 0.5627 1.1128 0.4127 0.081 Uiso 0.39 calc PR C 2
C88' C 0.5312(12) 0.9884(10) 0.4075(11) 0.071(4) Uiso 0.39 d P C 2
H88B H 0.5519 0.9915 0.4582 0.086 Uiso 0.39 calc PR C 2
C89' C 0.4990(11) 0.9051(14) 0.3680(8) 0.072(4) Uiso 0.39 d P C 2
C90' C 0.4957(11) 0.8324(10) 0.4005(9) 0.098(4) Uiso 0.39 d P C 2
H90B H 0.5156 0.8352 0.4511 0.117 Uiso 0.39 calc PR C 2
C91' C 0.4624(10) 0.7559(10) 0.3569(7) 0.097(3) Uiso 0.39 d P C 2
H91B H 0.4616 0.7056 0.3783 0.116 Uiso 0.39 calc PR C 2
C92' C 0.4305(9) 0.7505(9) 0.2835(7) 0.093(3) Uiso 0.39 d P C 2
H92B H 0.4104 0.6958 0.2570 0.112 Uiso 0.39 calc PR C 2
C93' C 0.4248(18) 0.8236(17) 0.2420(11) 0.085(8) Uiso 0.39 d P C 2
C94' C 0.4007(9) 0.8219(9) 0.1710(8) 0.085(3) Uiso 0.39 d P C 2
H94B H 0.3796 0.7702 0.1400 0.102 Uiso 0.39 calc PR C 2
C95' C 0.4071(17) 0.8955(17) 0.1448(13) 0.084(6) Uiso 0.39 d P C 2
H95B H 0.3919 0.8934 0.0943 0.101 Uiso 0.39 calc PR C 2
C96' C 0.4340(9) 0.9740(11) 0.1851(8) 0.076(4) Uiso 0.39 d P C 2
C97' C 0.4347(8) 1.0503(8) 0.1535(8) 0.065(3) Uiso 0.39 d P C 2
H97B H 0.4119 1.0481 0.1030 0.078 Uiso 0.39 calc PR C 2
C98' C 0.4685(7) 1.1273(7) 0.1961(5) 0.067(2) Uiso 0.39 d P C 2
H98B H 0.4700 1.1769 0.1739 0.081 Uiso 0.39 calc PR C 2
C99' C 0.4681(7) 0.9806(7) 0.2609(6) 0.054(3) Uiso 0.39 d P C 2
C10' C 0.4656(7) 0.9057(7) 0.2924(6) 0.066(2) Uiso 0.39 d P C 2

loop_
_atom_site_aniso_label
_atom_site_aniso_U_11
_atom_site_aniso_U_22
_atom_site_aniso_U_33
_atom_site_aniso_U_23
_atom_site_aniso_U_13
_atom_site_aniso_U_12
S1 0.0662(18) 0.103(2) 0.068(2) 0.0427(19) 0.0246(16) 0.0229(17)
O1 0.132(6) 0.104(7) 0.064(3) 0.037(3) 0.045(4) 0.072(7)
O2 0.084(6) 0.107(7) 0.125(9) 0.076(6) 0.055(6) 0.022(4)
S1' 0.066(2) 0.134(4) 0.090(3) 0.070(3) 0.012(2) 0.007(2)
O1' 0.191(16) 0.132(13) 0.091(9) 0.067(7) 0.082(9) 0.111(14)
O2' 0.087(6) 0.142(13) 0.144(14) 0.092(10) 0.013(7) -0.009(7)
C2 0.066(4) 0.057(4) 0.043(3) 0.012(3) 0.016(3) 0.021(3)
C3 0.107(7) 0.069(4) 0.041(3) 0.003(3) -0.008(4) 0.017(4)
C4 0.100(6) 0.045(3) 0.054(4) 0.009(3) -0.001(4) 0.013(4)
C5 0.038(3) 0.044(3) 0.045(3) 0.008(3) 0.012(3) 0.023(3)
C6 0.051(3) 0.058(4) 0.038(3) 0.001(3) 0.012(3) 0.014(3)
C7 0.057(4) 0.049(3) 0.057(4) 0.004(3) 0.025(3) 0.002(3)
C8 0.0506(18) 0.066(2) 0.0567(19) 0.0230(15) 0.0139(14) 0.0188(15)
C9 0.096(3) 0.071(2) 0.056(2) 0.0179(17) 0.0257(19) 0.036(2)
C10 0.102(3) 0.059(2) 0.068(2) 0.0175(17) 0.027(2) 0.042(2)
C11 0.0605(19) 0.0602(18) 0.0551(18) 0.0214(15) 0.0125(15) 0.0274(16)
C12 0.068(2) 0.0544(18) 0.0565(19) 0.0122(15) 0.0106(16) 0.0148(16)
C13 0.064(2) 0.0517(17) 0.064(2) 0.0232(15) 0.0146(16) 0.0154(15)
S14 0.0685(5) 0.0514(4) 0.0549(5) 0.0177(3) 0.0046(4) 0.0197(4)
O3 0.0754(16) 0.0649(14) 0.0898(18) 0.0303(13) 0.0144(14) 0.0375(13)
O4 0.0789(16) 0.0600(13) 0.0510(12) 0.0110(10) 0.0018(11) 0.0093(12)
C15 0.074(2) 0.0444(16) 0.0475(17) 0.0122(13) 0.0036(15) 0.0172(15)
C16 0.086(3) 0.0549(19) 0.062(2) 0.0079(16) 0.0071(18) 0.0231(19)
C17 0.093(3) 0.0462(18) 0.071(2) 0.0077(16) -0.001(2) 0.0211(19)
C18 0.088(3) 0.0380(16) 0.069(2) 0.0211(15) -0.008(2) 0.0119(17)
C19 0.073(2) 0.0478(18) 0.080(2) 0.0139(17) 0.0126(19) 0.0147(17)
C20 0.082(2) 0.0410(16) 0.0571(19) 0.0104(14) 0.0077(17) 0.0109(16)
O21 0.0832(18) 0.0404(12) 0.113(2) 0.0279(13) -0.0129(16) 0.0052(12)
C22 0.081(2) 0.0373(16) 0.068(2) 0.0166(14) -0.0006(18) 0.0018(16)
C23 0.096(3) 0.0394(16) 0.074(2) 0.0189(15) 0.009(2) 0.0056(18)
C24 0.089(3) 0.0452(18) 0.094(3) 0.0172(18) 0.024(2) -0.0067(18)
C25 0.080(3) 0.0450(18) 0.093(3) 0.0166(17) 0.008(2) 0.0017(17)
C26 0.080(2) 0.0341(15) 0.063(2) 0.0146(13) 0.0098(17) 0.0067(15)
C27 0.077(2) 0.0362(15) 0.067(2) 0.0154(14) 0.0039(17) 0.0034(15)
N28 0.0760(19) 0.0350(12) 0.0626(17) 0.0145(12) 0.0027(14) 0.0069(12)
C29 0.0614(19) 0.0396(15) 0.062(2) 0.0126(14) 0.0124(15) 0.0115(14)
O29 0.0960(18) 0.0482(12) 0.0564(14) 0.0168(10) 0.0169(12) 0.0113(12)
C30 0.0472(16) 0.0374(14) 0.0560(17) 0.0120(12) 0.0077(13) 0.0104(12)
C31 0.0641(19) 0.0417(15) 0.0484(17) 0.0088(13) 0.0112(14) 0.0093(14)
C32 0.0544(17) 0.0362(14) 0.0510(17) 0.0044(12) 0.0128(13) 0.0075(12)
C33 0.0406(15) 0.0356(13) 0.0493(16) 0.0041(12) 0.0082(12) 0.0075(11)
O34 0.0769(15) 0.0374(11) 0.0584(13) 0.0102(9) 0.0096(11) 0.0058(10)
C34 0.0495(16) 0.0367(15) 0.0537(17) 0.0125(13) 0.0107(13) 0.0102(12)
N35 0.0534(14) 0.0388(12) 0.0512(14) 0.0137(10) 0.0038(11) 0.0097(11)
O36 0.109(2) 0.0596(14) 0.0473(14) 0.0124(10) -0.0068(13) 0.0196(13)
C36 0.0613(19) 0.0477(17) 0.0529(19) 0.0139(14) -0.0033(15) 0.0120(14)
C37 0.0586(19) 0.0408(15) 0.0536(18) 0.0065(13) -0.0049(14) 0.0098(13)
C38 0.120(3) 0.0495(19) 0.053(2) 0.0078(15) -0.018(2) 0.006(2)
C39 0.132(4) 0.0368(17) 0.065(2) 0.0049(16) -0.027(2) 0.0026(19)
C40 0.078(2) 0.0397(16) 0.062(2) 0.0048(14) -0.0112(17) 0.0089(15)
O41 0.211(4) 0.0390(14) 0.0764(18) 0.0087(13) -0.030(2) 0.0063(18)
C41 0.103(3) 0.0321(16) 0.071(2) 0.0072(15) -0.015(2) 0.0025(17)
C42 0.0419(15) 0.0381(14) 0.0515(16) 0.0122(12) 0.0039(12) 0.0123(12)
C43 0.0505(17) 0.0342(14) 0.0542(17) 0.0059(12) 0.0002(13) 0.0080(12)
C44 0.067(2) 0.0430(15) 0.0577(18) 0.0194(14) 0.0084(15) 0.0123(15)
C45 0.065(2) 0.060(2) 0.077(2) 0.0292(17) -0.0046(18) 0.0156(17)
C46 0.082(3) 0.063(2) 0.095(3) 0.035(2) 0.001(2) 0.029(2)
C47 0.097(3) 0.0496(18) 0.083(3) 0.0342(18) 0.016(2) 0.0208(19)
C48 0.082(2) 0.0506(18) 0.070(2) 0.0190(16) 0.0206(19) 0.0142(17)
C49 0.069(2) 0.0470(17) 0.077(2) 0.0267(16) 0.0221(18) 0.0171(16)
O50 0.094(2) 0.0545(14) 0.134(3) 0.0421(15) 0.0495(18) 0.0189(14)
C51 0.074(5) 0.048(3) 0.058(5) 0.030(3) 0.020(4) 0.005(4)
C52 0.081(6) 0.051(4) 0.086(6) 0.027(3) 0.010(4) -0.017(4)
C53 0.059(4) 0.091(6) 0.079(5) 0.052(5) 0.003(4) 0.007(4)
C54 0.064(5) 0.081(5) 0.063(5) 0.053(4) 0.017(3) 0.016(3)
C55 0.082(5) 0.102(7) 0.073(5) 0.050(5) 0.033(5) 0.039(5)
C56 0.072(5) 0.073(5) 0.050(4) 0.010(4) 0.018(4) 0.013(3)
C57 0.0497(18) 0.0528(17) 0.073(2) 0.0125(16) 0.0129(16) 0.0142(14)
C58 0.0495(17) 0.0563(17) 0.0563(18) 0.0182(14) 0.0161(14) 0.0197(14)
C59 0.067(2) 0.0590(19) 0.061(2) 0.0217(16) 0.0190(16) 0.0164(16)
C60 0.072(2) 0.075(2) 0.0534(19) 0.0251(17) 0.0207(17) 0.0246(18)
C61 0.060(2) 0.0607(19) 0.0595(19) 0.0137(15) 0.0181(16) 0.0110(16)
C62 0.090(3) 0.074(2) 0.064(2) 0.0058(19) 0.013(2) 0.009(2)
C63 0.117(4) 0.067(2) 0.083(3) -0.004(2) 0.012(3) 0.003(2)
C64 0.098(3) 0.056(2) 0.087(3) 0.0133(19) 0.017(2) 0.005(2)
C65 0.059(2) 0.0567(19) 0.072(2) 0.0200(17) 0.0147(17) 0.0120(16)
C66 0.073(2) 0.060(2) 0.072(2) 0.0302(18) 0.0210(18) 0.0214(17)
C67 0.069(2) 0.073(2) 0.061(2) 0.0281(18) 0.0144(17) 0.0296(18)
C68 0.0531(18) 0.0603(19) 0.0585(19) 0.0203(15) 0.0144(15) 0.0211(15)
C69 0.073(2) 0.071(2) 0.0520(18) 0.0099(16) 0.0086(16) 0.0298(18)
C70 0.064(2) 0.0583(19) 0.068(2) 0.0050(16) 0.0096(17) 0.0173(16)
C71 0.0467(17) 0.0548(17) 0.0565(18) 0.0158(14) 0.0167(14) 0.0190(14)
C72 0.0483(17) 0.0538(17) 0.0566(18) 0.0169(14) 0.0175(14) 0.0152(14)
C73 0.061(2) 0.0526(18) 0.092(3) 0.0146(17) 0.0131(18) 0.0153(16)
N74 0.0547(16) 0.0402(13) 0.0842(19) 0.0123(13) 0.0106(14) 0.0069(12)
C75 0.067(2) 0.0420(16) 0.070(2) 0.0053(15) 0.0138(17) 0.0057(16)
O75 0.0684(16) 0.0496(13) 0.112(2) 0.0066(13) 0.0231(15) -0.0029(12)
C76 0.065(2) 0.0334(14) 0.0639(19) 0.0038(13) 0.0113(16) 0.0034(14)
C77 0.085(3) 0.0446(18) 0.086(3) 0.0169(17) 0.014(2) 0.0042(17)
C78 0.106(3) 0.0418(17) 0.090(3) 0.0265(18) 0.013(2) 0.014(2)
C79 0.084(3) 0.0498(18) 0.073(2) 0.0195(16) 0.0060(19) 0.0188(18)
C80 0.069(2) 0.0384(15) 0.0594(19) 0.0044(13) 0.0038(16) 0.0134(14)
C81 0.071(2) 0.0331(14) 0.0569(18) 0.0062(12) 0.0072(15) 0.0130(14)
C82 0.073(2) 0.0475(17) 0.0614(19) 0.0075(15) 0.0091(17) 0.0176(16)
O82 0.0696(17) 0.0779(17) 0.109(2) 0.0342(16) -0.0001(15) 0.0258(14)
N83 0.0673(19) 0.0660(17) 0.0758(19) 0.0231(15) 0.0166(15) 0.0225(15)
C84 0.075(3) 0.080(2) 0.082(3) 0.017(2) 0.025(2) 0.018(2)
C85 0.053(3) 0.072(4) 0.092(5) 0.018(3) 0.021(3) 0.003(3)
C86 0.042(3) 0.093(6) 0.067(5) 0.023(4) 0.022(3) 0.019(3)
C87 0.068(4) 0.098(6) 0.074(5) 0.032(4) 0.024(4) 0.032(4)
C88 0.072(4) 0.095(7) 0.068(5) 0.024(5) 0.023(3) 0.034(4)
C89 0.092(7) 0.134(13) 0.093(9) 0.009(8) 0.051(7) 0.041(7)
C90 0.167(11) 0.131(10) 0.118(9) 0.000(7) 0.076(8) 0.024(9)
C91 0.188(12) 0.111(8) 0.144(10) -0.043(8) 0.083(9) -0.003(8)
C92 0.140(9) 0.094(6) 0.154(10) -0.007(6) 0.076(8) 0.019(6)
C93 0.077(6) 0.077(6) 0.078(8) 0.016(5) 0.038(5) 0.021(4)
C94 0.096(6) 0.073(5) 0.137(9) 0.023(6) 0.053(6) 0.019(4)
C95 0.071(5) 0.151(12) 0.096(7) 0.073(8) 0.042(5) 0.034(6)
C96 0.049(4) 0.106(7) 0.067(5) 0.022(4) 0.014(3) 0.010(4)
C97 0.064(4) 0.118(8) 0.064(5) 0.034(5) 0.010(3) -0.014(5)
C98 0.067(4) 0.100(6) 0.070(4) 0.016(4) 0.015(3) -0.009(4)
C99 0.043(3) 0.086(5) 0.056(4) 0.028(3) 0.019(3) 0.019(3)
C100 0.066(4) 0.080(5) 0.077(5) 0.020(3) 0.038(3) 0.026(3)

loop_
_atom_type_symbol
_atom_type_description
_atom_type_scat_dispersion_real
_atom_type_scat_dispersion_imag
_atom_type_scat_source
C C 0.0181 0.0091 'International Tables Vol C Tables 4.2.6.8 and 6.1.1.4'
H H 0.0000 0.0000 'International Tables Vol C Tables 4.2.6.8 and 6.1.1.4'
N N 0.0311 0.0180 'International Tables Vol C Tables 4.2.6.8 and 6.1.1.4'
O O 0.0492 0.0322 'International Tables Vol C Tables 4.2.6.8 and 6.1.1.4'
S S 0.3331 0.5567 'International Tables Vol C Tables 4.2.6.8 and 6.1.1.4'
Cl Cl 0.3639 0.7018 'International Tables Vol C Tables 4.2.6.8 and 6.1.1.4'

loop_
_geom_angle_atom_site_label_1
_geom_angle_atom_site_label_2
_geom_angle_atom_site_label_3
_geom_angle
O2 S1 O1 115.9(9)
O2 S1 C54 108.2(6)
O1 S1 C54 114.5(7)
O2 S1 C2 107.1(6)
O1 S1 C2 104.0(6)
C54 S1 C2 106.5(4)
O2' S1' O1' 126.1(13)
O2' S1' C54' 105.8(8)
O1' S1' C54' 98.0(9)
O2' S1' C2' 108.8(8)
O1' S1' C2' 111.7(8)
C54' S1' C2' 103.1(7)
C3 C2 C7 120.0
C3 C2 S1 120.06(17)
C7 C2 S1 119.87(17)
C2 C3 C4 120.0
C5 C4 C3 120.0
C6 C5 C4 120.0
C6 C5 C8 116.3(3)
C4 C5 C8 123.7(3)
C7 C6 C5 120.0
C6 C7 C2 120.0
C3' C2' C7' 120.0
C3' C2' S1' 119.74(18)
C7' C2' S1' 119.91(18)
C2' C3' C4' 120.0
C5' C4' C3' 120.0
C4' C5' C6' 120.0
C4' C5' C8 113.2(4)
C6' C5' C8 126.3(4)
C7' C6' C5' 120.0
C6' C7' C2' 120.0
C13 C8 C9 118.5(3)
C13 C8 C5 127.5(4)
C9 C8 C5 114.0(4)
C13 C8 C5' 113.3(4)
C9 C8 C5' 128.2(4)
C5 C8 C5' 14.2(4)
C8 C9 C10 120.7(3)
C11 C10 C9 119.4(3)
C10 C11 C12 121.0(3)
C10 C11 S14 119.4(3)
C12 C11 S14 119.6(3)
C11 C12 C13 118.5(3)
C8 C13 C12 121.8(3)
O4 S14 O3 119.45(16)
O4 S14 C15 108.20(16)
O3 S14 C15 107.63(16)
O4 S14 C11 108.29(15)
O3 S14 C11 107.07(15)
C15 S14 C11 105.35(15)
C20 C15 C16 119.9(3)
C20 C15 S14 120.6(2)
C16 C15 S14 119.6(3)
C17 C16 C15 120.2(4)
C18 C17 C16 119.0(4)
C17 C18 O21 116.9(3)
C17 C18 C19 121.2(4)
O21 C18 C19 121.7(4)
C20 C19 C18 119.7(4)
C19 C20 C15 120.1(3)
C18 O21 C22 119.5(2)
C23 C22 C27 121.6(4)
C23 C22 O21 116.8(3)
C27 C22 O21 121.5(3)
C22 C23 C24 119.0(3)
C25 C24 C23 120.3(4)
C26 C25 C24 119.2(4)
C25 C26 C27 121.4(3)
C25 C26 N28 121.4(3)
C27 C26 N28 117.2(3)
C22 C27 C26 118.5(3)
C29 N28 C41 125.7(2)
C29 N28 C26 116.9(3)
C41 N28 C26 117.3(3)
O29 C29 N28 120.5(3)
O29 C29 C30 123.1(3)
N28 C29 C30 116.4(3)
C31 C30 C43 120.5(3)
C31 C30 C29 119.4(3)
C43 C30 C29 120.0(3)
C30 C31 C32 120.7(3)
C33 C32 C31 119.7(3)
C32 C33 C42 121.4(2)
C32 C33 C34 119.7(2)
C42 C33 C34 118.9(3)
O34 C34 N35 120.9(2)
O34 C34 C33 121.5(3)
N35 C34 C33 117.6(2)
C34 N35 C36 125.1(2)
C34 N35 C44 116.9(2)
C36 N35 C44 117.5(2)
O36 C36 N35 120.8(3)
O36 C36 C37 122.9(3)
N35 C36 C37 116.3(3)
C38 C37 C42 119.6(3)
C38 C37 C36 120.7(3)
C42 C37 C36 119.7(3)
C37 C38 C39 120.6(3)
C40 C39 C38 120.8(3)
C39 C40 C43 120.6(3)
C39 C40 C41 120.2(3)
C43 C40 C41 119.2(3)
O41 C41 N28 120.5(3)
O41 C41 C40 123.0(3)
N28 C41 C40 116.4(3)
C33 C42 C37 121.8(3)
C33 C42 C43 118.3(3)
C37 C42 C43 119.9(3)
C30 C43 C40 122.2(3)
C30 C43 C42 119.4(3)
C40 C43 C42 118.4(3)
C49 C44 C45 121.9(3)
C49 C44 N35 118.3(3)
C45 C44 N35 119.7(3)
C46 C45 C44 117.3(4)
C47 C46 C45 122.6(3)
C46 C47 C48 118.5(3)
O50 C48 C49 123.2(3)
O50 C48 C47 116.5(3)
C49 C48 C47 120.2(4)
C44 C49 C48 119.5(3)
C51' O50 C51 12.6(9)
C51' O50 C48 115.1(7)
C51 O50 C48 120.4(4)
O50 C51 C52 125.8(5)
O50 C51 C56 114.1(5)
C52 C51 C56 120.0
C53 C52 C51 120.0
C52 C53 C54 120.0
C55 C54 C53 120.0
C55 C54 S1 119.94(18)
C53 C54 S1 120.02(18)
C56 C55 C54 120.0
C55 C56 C51 120.0
O50 C51' C52' 103.5(8)
O50 C51' C56' 136.4(8)
C52' C51' C56' 120.0
C51' C52' C53' 120.0
C52' C53' C54' 120.0
C55' C54' C53' 120.0
C55' C54' S1' 119.93(19)
C53' C54' S1' 120.07(19)
C56' C55' C54' 120.0
C55' C56' C51' 120.0
C70 C57 C58 120.2(3)
C70 C57 C73 118.1(3)
C58 C57 C73 121.6(3)
C57 C58 C59 123.7(3)
C57 C58 C71 119.4(3)
C59 C58 C71 116.9(3)
C60 C59 C58 122.6(3)
C59 C60 C61 121.2(3)
C62 C61 C72 119.2(3)
C62 C61 C60 122.5(3)
C72 C61 C60 118.3(3)
C63 C62 C61 120.3(4)
C64 C63 C62 121.3(4)
C63 C64 C65 120.5(4)
C64 C65 C66 123.2(3)
C64 C65 C72 119.4(3)
C66 C65 C72 117.4(3)
C67 C66 C65 122.2(3)
C66 C67 C68 122.0(3)
C69 C68 C67 123.8(3)
C69 C68 C71 118.6(3)
C67 C68 C71 117.6(3)
C68 C69 C70 122.2(3)
C69 C70 C57 120.6(3)
C72 C71 C68 120.3(3)
C72 C71 C58 120.6(3)
C68 C71 C58 119.1(3)
C71 C72 C61 120.3(3)
C71 C72 C65 120.4(3)
C61 C72 C65 119.3(3)
N74 C73 C57 111.3(3)
C75 N74 C73 119.1(3)
O75 C75 N74 121.2(3)
O75 C75 C76 121.6(3)
N74 C75 C76 117.1(3)
C81 C76 C77 119.0(3)
C81 C76 C75 122.4(3)
C77 C76 C75 118.6(3)
C78 C77 C76 119.8(4)
C79 C78 C77 121.2(3)
C78 C79 C80 120.7(4)
C79 C80 C81 117.8(4)
C79 C80 C82 119.1(3)
C81 C80 C82 123.0(3)
C76 C81 C80 121.4(3)
O82 C82 N83 120.7(4)
O82 C82 C80 120.5(3)
N83 C82 C80 118.8(3)
C82 N83 C84 124.1(3)
N83 C84 C85' 106.9(4)
N83 C84 C85 120.9(4)
C85' C84 C85 42.5(4)
C86 C85 C98 116.9(6)
C86 C85 C84 124.2(6)
C98 C85 C84 118.9(6)
C85 C86 C99 119.7(8)
C85 C86 C87 121.9(7)
C99 C86 C87 118.1(8)
C88 C87 C86 120.9(8)
C87 C88 C89 125.2(11)
C90 C89 C88 125.9(14)
C90 C89 C100 118.5(12)
C88 C89 C100 115.5(12)
C89 C90 C91 122.0(12)
C90 C91 C92 122.0(11)
C91 C92 C93 118.4(11)
C94 C93 C100 119.2(11)
C94 C93 C92 122.0(10)
C100 C93 C92 118.6(12)
C95 C94 C93 122.4(10)
C94 C95 C96 120.5(12)
C97 C96 C99 118.4(8)
C97 C96 C95 121.9(9)
C99 C96 C95 119.8(11)
C96 C97 C98 120.8(8)
C85 C98 C97 122.3(8)
C96 C99 C86 121.6(9)
C96 C99 C100 117.5(7)
C86 C99 C100 120.9(8)
C93 C100 C99 120.5(8)
C93 C100 C89 120.4(10)
C99 C100 C89 119.0(8)
C98' C85' C86' 120.9(8)
C98' C85' C84 117.2(8)
C86' C85' C84 121.3(8)
C85' C86' C99' 118.3(11)
C85' C86' C87' 126.4(12)
C99' C86' C87' 114.7(12)
C88' C87' C86' 119.8(13)
C87' C88' C89' 128(2)
C90' C89' C10' 123.9(16)
C90' C89' C88' 123.2(16)
C10' C89' C88' 112.8(19)
C91' C90' C89' 118.0(16)
C92' C91' C90' 122.0(15)
C91' C92' C93' 125.5(16)
C94' C93' C92' 128(2)
C94' C93' C10' 121(2)
C92' C93' C10' 110.2(15)
C93' C94' C95' 118(2)
C94' C95' C96' 125(2)
C95' C96' C99' 119.5(17)
C95' C96' C97' 122.5(17)
C99' C96' C97' 117.8(13)
C98' C97' C96' 120.3(13)
C85' C98' C97' 122.5(11)
C10' C99' C96' 118.0(12)
C10' C99' C86' 121.9(12)
C96' C99' C86' 120.0(12)
C99' C10' C89' 122.6(14)
C99' C10' C93' 117.0(13)
C89' C10' C93' 120.4(14)

loop_
_geom_bond_atom_site_label_1
_geom_bond_atom_site_label_2
_geom_bond_distance
S1 O2 1.440(4)
S1 O1 1.441(4)
S1 C54 1.755(3)
S1 C2 1.757(2)
S1' O2' 1.439(4)
S1' O1' 1.441(4)
S1' C54' 1.753(3)
S1' C2' 1.761(3)
C2 C3 1.3900
C2 C7 1.3900
C3 C4 1.3900
C4 C5 1.3900
C5 C6 1.3900
C5 C8 1.498(4)
C6 C7 1.3900
C2' C3' 1.3900
C2' C7' 1.3900
C3' C4' 1.3900
C4' C5' 1.3900
C5' C6' 1.3900
C5' C8 1.511(4)
C6' C7' 1.3900
C8 C13 1.373(5)
C8 C9 1.386(5)
C9 C10 1.388(5)
C10 C11 1.373(5)
C11 C12 1.381(5)
C11 S14 1.768(3)
C12 C13 1.389(5)
S14 O4 1.438(2)
S14 O3 1.443(2)
S14 C15 1.752(4)
C15 C20 1.375(5)
C15 C16 1.393(5)
C16 C17 1.374(6)
C17 C18 1.369(6)
C18 O21 1.380(4)
C18 C19 1.386(5)
C19 C20 1.360(5)
O21 C22 1.393(4)
C22 C23 1.363(5)
C22 C27 1.379(4)
C23 C24 1.390(6)
C24 C25 1.384(5)
C25 C26 1.362(5)
C26 C27 1.380(5)
C26 N28 1.450(4)
N28 C29 1.396(4)
N28 C41 1.403(5)
C29 O29 1.213(4)
C29 C30 1.470(4)
C30 C31 1.374(4)
C30 C43 1.395(4)
C31 C32 1.396(4)
C32 C33 1.368(4)
C33 C42 1.408(4)
C33 C34 1.472(4)
O34 C34 1.220(4)
C34 N35 1.383(4)
N35 C36 1.403(4)
N35 C44 1.464(4)
O36 C36 1.205(4)
C36 C37 1.478(4)
C37 C38 1.369(5)
C37 C42 1.408(4)
C38 C39 1.396(5)
C39 C40 1.363(5)
C40 C43 1.406(4)
C40 C41 1.479(5)
O41 C41 1.207(4)
C42 C43 1.422(4)
C44 C49 1.356(5)
C44 C45 1.383(5)
C45 C46 1.381(5)
C46 C47 1.357(6)
C47 C48 1.390(5)
C48 O50 1.382(5)
C48 C49 1.382(5)
O50 C51' 1.369(5)
O50 C51 1.378(4)
C51 C52 1.3900
C51 C56 1.3900
C52 C53 1.3900
C53 C54 1.3900
C54 C55 1.3900
C55 C56 1.3900
C51' C52' 1.3900
C51' C56' 1.3900
C52' C53' 1.3900
C53' C54' 1.3900
C54' C55' 1.3900
C55' C56' 1.3900
C57 C70 1.384(5)
C57 C58 1.397(5)
C57 C73 1.520(5)
C58 C59 1.427(5)
C58 C71 1.436(4)
C59 C60 1.330(5)
C60 C61 1.434(5)
C61 C62 1.395(5)
C61 C72 1.411(5)
C62 C63 1.390(6)
C63 C64 1.368(6)
C64 C65 1.385(5)
C65 C66 1.430(5)
C65 C72 1.434(4)
C66 C67 1.326(5)
C67 C68 1.432(5)
C68 C69 1.374(5)
C68 C71 1.434(4)
C69 C70 1.384(5)
C71 C72 1.400(5)
C73 N74 1.472(4)
N74 C75 1.347(4)
C75 O75 1.228(4)
C75 C76 1.491(5)
C76 C81 1.376(5)
C76 C77 1.395(5)
C77 C78 1.371(6)
C78 C79 1.362(6)
C79 C80 1.392(5)
C80 C81 1.402(5)
C80 C82 1.479(5)
C82 O82 1.241(4)
C82 N83 1.328(4)
N83 C84 1.429(5)
C84 C85' 1.493(6)
C84 C85 1.503(6)
C85 C86 1.401(11)
C85 C98 1.399(10)
C86 C99 1.420(10)
C86 C87 1.427(12)
C87 C88 1.287(11)
C88 C89 1.444(17)
C89 C90 1.366(19)
C89 C100 1.446(16)
C90 C91 1.372(18)
C91 C92 1.393(17)
C92 C93 1.449(17)
C93 C94 1.390(17)
C93 C100 1.409(14)
C94 C95 1.308(14)
C95 C96 1.449(14)
C96 C97 1.350(15)
C96 C99 1.404(11)
C97 C98 1.413(13)
C99 C100 1.425(10)
C85' C98' 1.347(13)
C85' C86' 1.382(15)
C86' C99' 1.446(17)
C86' C87' 1.454(18)
C87' C88' 1.323(19)
C88' C89' 1.43(2)
C89' C90' 1.38(2)
C89' C10' 1.41(2)
C90' C91' 1.37(2)
C91' C92' 1.363(18)
C92' C93' 1.48(3)
C93' C94' 1.32(2)
C93' C10' 1.51(3)
C94' C95' 1.33(3)
C95' C96' 1.37(3)
C96' C99' 1.408(18)
C96' C97' 1.418(19)
C97' C98' 1.369(17)
C99' C10' 1.396(15)
